data_4340677
loop_
_publ_author_name
'Mullane, Kimberly C.'
'Lewis, Andrew J.'
'Yin, Haolin'
'Carroll, Patrick J.'
'Schelter, Eric J.'

_publ_section_title
;
 Anomalous one-electron processes in the chemistry of uranium nitrogen
 multiple bonds.
;
_journal_issue 17
_journal_name_full 'Inorganic chemistry'
_journal_page_first 9129
_journal_page_last 9139
_journal_paper_doi 10.1021/ic501149u
_journal_volume 53
_journal_year 2014
_chemical_formula_sum 'C22 H66 N4 Si7 U'
_chemical_formula_weight 821.45
_space_group_IT_number 14
_symmetry_cell_setting monoclinic
_symmetry_Int_Tables_number 14
_symmetry_space_group_name_Hall '-P 2ybc'
_symmetry_space_group_name_H-M 'P 1 21/c 1'
_atom_sites_solution_hydrogens geom
_atom_sites_solution_primary direct
_audit_creation_method SHELXL-97
_cell_angle_alpha 90.00
_cell_angle_beta 103.728(2)
_cell_angle_gamma 90.00
_cell_formula_units_Z 4
_cell_length_a 18.0050(8)
_cell_length_b 12.6438(5)
_cell_length_c 17.3269(7)
_cell_measurement_temperature 100(1)
_cell_volume 3831.8(3)
_computing_data_collection 'Bruker APEX2'
_computing_data_reduction 'Bruker SAINT'
_computing_structure_refinement 'SHELXL-97 (Sheldrick, 2008)'
_computing_structure_solution 'SHELXS-97 (Sheldrick, 2008)'
_diffrn_ambient_temperature 100(1)
_diffrn_measured_fraction_theta_full 1.000
_diffrn_measured_fraction_theta_max 1.000
_diffrn_measurement_device 'CCD Area Detector'
_diffrn_measurement_device_type 'Bruker APEXII'
_diffrn_measurement_method 'phi and omega scans'
_diffrn_radiation_monochromator graphite
_diffrn_radiation_source 'sealed tube'
_diffrn_radiation_type MoK\a
_diffrn_radiation_wavelength 0.71073
_diffrn_reflns_av_R_equivalents 0.0305
_diffrn_reflns_av_sigmaI/netI 0.0154
_diffrn_reflns_limit_h_max 23
_diffrn_reflns_limit_h_min -23
_diffrn_reflns_limit_k_max 16
_diffrn_reflns_limit_k_min -16
_diffrn_reflns_limit_l_max 22
_diffrn_reflns_limit_l_min -22
_diffrn_reflns_number 96534
_diffrn_reflns_theta_full 27.54
_diffrn_reflns_theta_max 27.54
_diffrn_reflns_theta_min 1.99
_exptl_absorpt_coefficient_mu 4.472
_exptl_absorpt_correction_T_max 0.7456
_exptl_absorpt_correction_T_min 0.5561
_exptl_absorpt_correction_type multi-scan
_exptl_absorpt_process_details '(SADABS; Sheldrick, 2007)'
_exptl_crystal_density_diffrn 1.424
_exptl_crystal_density_method 'not measured'
_exptl_crystal_F_000 1664
_exptl_crystal_size_max 0.20
_exptl_crystal_size_mid 0.20
_exptl_crystal_size_min 0.10
_refine_diff_density_max 0.635
_refine_diff_density_min -0.514
_refine_diff_density_rms 0.064
_refine_ls_extinction_method none
_refine_ls_goodness_of_fit_ref 1.040
_refine_ls_hydrogen_treatment constr
_refine_ls_matrix_type full
_refine_ls_number_parameters 330
_refine_ls_number_reflns 8841
_refine_ls_number_restraints 0
_refine_ls_restrained_S_all 1.040
_refine_ls_R_factor_all 0.0177
_refine_ls_R_factor_gt 0.0141
_refine_ls_shift/su_max 0.004
_refine_ls_shift/su_mean 0.000
_refine_ls_structure_factor_coef Fsqd
_refine_ls_weighting_details 'calc w=1/[\s^2^(Fo^2^)+(0.0115P)^2^+3.2613P] where P=(Fo^2^+2Fc^2^)/3'
_refine_ls_weighting_scheme calc
_refine_ls_wR_factor_gt 0.0318
_refine_ls_wR_factor_ref 0.0332
_reflns_number_gt 8132
_reflns_number_total 8841
_reflns_threshold_expression >2sigma(I)
_cod_data_source_file ic501149u_si_002.cif
_cod_data_source_block 7
_cod_depositor_comments
;
The following automatic conversions were performed:
'_atom_site_symetry_multiplicity' tag replaced with
'_atom_site_symmetry_multiplicity'.

Automatic conversion script
Id: cif_correct_tags 1440 2010-10-19 06:21:57Z saulius 

 Adding full bibliography for 4340671--4340680.cif.
;
_cod_original_sg_symbol_H-M 'P 21/c     '
_cod_database_code 4340677

loop_
_symmetry_equiv_pos_as_xyz
'x, y, z'
'-x, y+1/2, -z+1/2'
'-x, -y, -z'
'x, -y-1/2, z-1/2'

loop_
_atom_site_label
_atom_site_type_symbol
_atom_site_fract_x
_atom_site_fract_y
_atom_site_fract_z
_atom_site_U_iso_or_equiv
_atom_site_adp_type
_atom_site_occupancy
_atom_site_symmetry_multiplicity
_atom_site_calc_flag
_atom_site_refinement_flags
U1 U 0.253799(3) 0.431828(4) 0.160829(3) 0.01075(2) Uani 1 1 d .
N1 N 0.37718(8) 0.43469(11) 0.23560(8) 0.0134(3) Uani 1 1 d .
N2 N 0.20779(8) 0.26876(11) 0.11865(8) 0.0132(3) Uani 1 1 d .
N3 N 0.25119(8) 0.54629(11) 0.05725(8) 0.0151(3) Uani 1 1 d .
N4 N 0.17893(8) 0.44885(11) 0.24507(8) 0.0157(3) Uani 1 1 d .
Si1 Si 0.40999(3) 0.45614(4) 0.33783(3) 0.01563(9) Uani 1 1 d .
Si2 Si 0.44476(3) 0.42017(4) 0.17958(3) 0.01471(9) Uani 1 1 d .
Si3 Si 0.11070(3) 0.27031(4) 0.07286(3) 0.01590(9) Uani 1 1 d .
Si4 Si 0.25264(3) 0.14649(4) 0.13680(3) 0.01502(9) Uani 1 1 d .
Si5 Si 0.24766(3) 0.67763(4) 0.08648(3) 0.01703(10) Uani 1 1 d .
Si6 Si 0.24925(3) 0.52297(4) -0.04253(3) 0.01925(10) Uani 1 1 d .
Si7 Si 0.10550(3) 0.51854(4) 0.27278(3) 0.01759(10) Uani 1 1 d .
C1 C 0.42157(12) 0.32886(15) 0.39480(11) 0.0251(4) Uani 1 1 d .
H1a H 0.3724 0.2963 0.3896 0.038 Uiso 1 1 calc R
H1b H 0.4440 0.3428 0.4499 0.038 Uiso 1 1 calc R
H1c H 0.4542 0.2822 0.3742 0.038 Uiso 1 1 calc R
C2 C 0.50494(12) 0.52550(19) 0.36612(12) 0.0326(5) Uani 1 1 d .
H2a H 0.5441 0.4797 0.3560 0.049 Uiso 1 1 calc R
H2b H 0.5162 0.5433 0.4216 0.049 Uiso 1 1 calc R
H2c H 0.5030 0.5889 0.3352 0.049 Uiso 1 1 calc R
C3 C 0.34636(11) 0.54533(15) 0.37923(11) 0.0232(4) Uani 1 1 d .
H3a H 0.3518 0.6166 0.3624 0.035 Uiso 1 1 calc R
H3b H 0.3603 0.5420 0.4362 0.035 Uiso 1 1 calc R
H3c H 0.2942 0.5232 0.3604 0.035 Uiso 1 1 calc R
C4 C 0.53150(10) 0.34105(16) 0.22796(12) 0.0244(4) Uani 1 1 d .
H4a H 0.5653 0.3840 0.2667 0.037 Uiso 1 1 calc R
H4b H 0.5574 0.3184 0.1883 0.037 Uiso 1 1 calc R
H4c H 0.5162 0.2803 0.2536 0.037 Uiso 1 1 calc R
C5 C 0.47541(11) 0.55059(14) 0.14765(11) 0.0218(4) Uani 1 1 d .
H5a H 0.4318 0.5871 0.1163 0.033 Uiso 1 1 calc R
H5b H 0.5123 0.5397 0.1165 0.033 Uiso 1 1 calc R
H5c H 0.4978 0.5921 0.1937 0.033 Uiso 1 1 calc R
C6 C 0.40132(11) 0.34232(15) 0.08748(11) 0.0218(4) Uani 1 1 d .
H6a H 0.3981 0.2691 0.1011 0.033 Uiso 1 1 calc R
H6b H 0.4327 0.3492 0.0500 0.033 Uiso 1 1 calc R
H6c H 0.3510 0.3688 0.0643 0.033 Uiso 1 1 calc R
C7 C 0.04895(11) 0.22227(16) 0.13830(12) 0.0251(4) Uani 1 1 d .
H7a H 0.0499 0.1464 0.1399 0.038 Uiso 1 1 calc R
H7b H -0.0026 0.2461 0.1176 0.038 Uiso 1 1 calc R
H7c H 0.0678 0.2497 0.1910 0.038 Uiso 1 1 calc R
C8 C 0.07905(10) 0.40953(14) 0.04457(11) 0.0215(4) Uani 1 1 d .
H8a H 0.0899 0.4534 0.0911 0.032 Uiso 1 1 calc R
H8b H 0.0251 0.4103 0.0212 0.032 Uiso 1 1 calc R
H8c H 0.1060 0.4360 0.0070 0.032 Uiso 1 1 calc R
C9 C 0.08477(11) 0.18950(16) -0.02024(12) 0.0257(4) Uani 1 1 d .
H9a H 0.1172 0.2088 -0.0547 0.039 Uiso 1 1 calc R
H9b H 0.0324 0.2025 -0.0467 0.039 Uiso 1 1 calc R
H9c H 0.0915 0.1158 -0.0071 0.039 Uiso 1 1 calc R
C10 C 0.19070(12) 0.03934(15) 0.16332(13) 0.0270(4) Uani 1 1 d .
H10a H 0.1715 0.0616 0.2079 0.040 Uiso 1 1 calc R
H10b H 0.2203 -0.0240 0.1768 0.040 Uiso 1 1 calc R
H10c H 0.1486 0.0257 0.1188 0.040 Uiso 1 1 calc R
C11 C 0.33626(10) 0.15158(14) 0.22451(10) 0.0197(4) Uani 1 1 d .
H11a H 0.3685 0.2101 0.2188 0.030 Uiso 1 1 calc R
H11b H 0.3648 0.0869 0.2276 0.030 Uiso 1 1 calc R
H11c H 0.3184 0.1603 0.2721 0.030 Uiso 1 1 calc R
C12 C 0.28433(11) 0.09810(15) 0.04752(11) 0.0221(4) Uani 1 1 d .
H12a H 0.2403 0.0815 0.0059 0.033 Uiso 1 1 calc R
H12b H 0.3152 0.0359 0.0613 0.033 Uiso 1 1 calc R
H12c H 0.3137 0.1522 0.0296 0.033 Uiso 1 1 calc R
C13 C 0.27578(11) 0.68081(14) 0.19817(11) 0.0223(4) Uani 1 1 d .
H13a H 0.2438 0.6333 0.2189 0.033 Uiso 1 1 calc R
H13b H 0.2697 0.7513 0.2163 0.033 Uiso 1 1 calc R
H13c H 0.3282 0.6595 0.2162 0.033 Uiso 1 1 calc R
C14 C 0.15003(11) 0.73745(15) 0.05222(11) 0.0253(4) Uani 1 1 d .
H14a H 0.1439 0.7647 -0.0006 0.038 Uiso 1 1 calc R
H14b H 0.1443 0.7939 0.0874 0.038 Uiso 1 1 calc R
H14c H 0.1120 0.6844 0.0524 0.038 Uiso 1 1 calc R
C15 C 0.31536(12) 0.76963(15) 0.05352(12) 0.0278(4) Uani 1 1 d .
H15a H 0.3663 0.7419 0.0694 0.042 Uiso 1 1 calc R
H15b H 0.3135 0.8377 0.0775 0.042 Uiso 1 1 calc R
H15c H 0.3010 0.7765 -0.0033 0.042 Uiso 1 1 calc R
C16 C 0.22502(13) 0.38220(16) -0.07277(12) 0.0279(4) Uani 1 1 d .
H16a H 0.2438 0.3364 -0.0282 0.042 Uiso 1 1 calc R
H16b H 0.2483 0.3635 -0.1153 0.042 Uiso 1 1 calc R
H16c H 0.1705 0.3748 -0.0902 0.042 Uiso 1 1 calc R
C17 C 0.34292(13) 0.55268(18) -0.06728(13) 0.0337(5) Uani 1 1 d .
H17a H 0.3545 0.6265 -0.0586 0.051 Uiso 1 1 calc R
H17b H 0.3397 0.5356 -0.1220 0.051 Uiso 1 1 calc R
H17c H 0.3825 0.5112 -0.0339 0.051 Uiso 1 1 calc R
C18 C 0.17548(14) 0.60473(18) -0.11156(12) 0.0361(5) Uani 1 1 d .
H18a H 0.1267 0.5950 -0.0991 0.054 Uiso 1 1 calc R
H18b H 0.1722 0.5831 -0.1654 0.054 Uiso 1 1 calc R
H18c H 0.1897 0.6780 -0.1056 0.054 Uiso 1 1 calc R
C19 C 0.14032(11) 0.57375(15) 0.37508(11) 0.0239(4) Uani 1 1 d .
H19a H 0.1627 0.5181 0.4108 0.036 Uiso 1 1 calc R
H19b H 0.0982 0.6042 0.3924 0.036 Uiso 1 1 calc R
H19c H 0.1780 0.6273 0.3746 0.036 Uiso 1 1 calc R
C20 C 0.02166(11) 0.43227(16) 0.27360(12) 0.0269(4) Uani 1 1 d .
H20a H -0.0016 0.4100 0.2204 0.040 Uiso 1 1 calc R
H20b H -0.0149 0.4711 0.2947 0.040 Uiso 1 1 calc R
H20c H 0.0383 0.3713 0.3062 0.040 Uiso 1 1 calc R
C21 C 0.07057(13) 0.63072(17) 0.20424(12) 0.0316(5) Uani 1 1 d .
H21a H 0.1121 0.6783 0.2041 0.047 Uiso 1 1 calc R
H21b H 0.0310 0.6677 0.2217 0.047 Uiso 1 1 calc R
H21c H 0.0506 0.6041 0.1515 0.047 Uiso 1 1 calc R
C22 C 0.20552(10) 0.35712(14) 0.29746(10) 0.0179(3) Uani 1 1 d .
H22a H 0.2189 0.3801 0.3518 0.027 Uiso 1 1 calc R
H22b H 0.2495 0.3263 0.2839 0.027 Uiso 1 1 calc R
H22c H 0.1654 0.3055 0.2906 0.027 Uiso 1 1 calc R

loop_
_atom_site_aniso_label
_atom_site_aniso_U_11
_atom_site_aniso_U_22
_atom_site_aniso_U_33
_atom_site_aniso_U_23
_atom_site_aniso_U_13
_atom_site_aniso_U_12
U1 0.01129(3) 0.01000(3) 0.01079(3) 0.00004(2) 0.00228(2) -0.00012(2)
N1 0.0129(7) 0.0135(7) 0.0142(7) 0.0001(5) 0.0041(5) -0.0008(5)
N2 0.0116(7) 0.0122(7) 0.0151(7) -0.0008(5) 0.0018(5) 0.0008(5)
N3 0.0172(7) 0.0142(7) 0.0135(7) 0.0016(5) 0.0028(6) -0.0007(6)
N4 0.0165(7) 0.0147(7) 0.0163(7) 0.0017(6) 0.0045(6) 0.0030(6)
Si1 0.0146(2) 0.0187(2) 0.0131(2) -0.00082(18) 0.00234(18) -0.00060(18)
Si2 0.0128(2) 0.0164(2) 0.0151(2) 0.00019(18) 0.00362(18) 0.00057(18)
Si3 0.0129(2) 0.0144(2) 0.0193(2) -0.00247(18) 0.00159(18) -0.00058(17)
Si4 0.0164(2) 0.0109(2) 0.0172(2) -0.00075(18) 0.00284(18) 0.00085(17)
Si5 0.0215(2) 0.0122(2) 0.0167(2) 0.00263(18) 0.00314(19) -0.00024(18)
Si6 0.0258(3) 0.0187(2) 0.0132(2) 0.00183(19) 0.0046(2) -0.0002(2)
Si7 0.0173(2) 0.0190(2) 0.0170(2) -0.00063(19) 0.00502(19) 0.00497(19)
C1 0.0338(11) 0.0241(10) 0.0156(9) 0.0014(7) 0.0022(8) 0.0043(8)
C2 0.0251(10) 0.0473(13) 0.0245(10) -0.0112(9) 0.0039(8) -0.0133(10)
C3 0.0269(10) 0.0241(10) 0.0176(9) -0.0030(7) 0.0034(8) 0.0014(8)
C4 0.0177(9) 0.0302(10) 0.0254(10) 0.0034(8) 0.0051(8) 0.0063(8)
C5 0.0191(9) 0.0228(9) 0.0240(9) 0.0021(7) 0.0062(7) -0.0028(7)
C6 0.0239(9) 0.0229(9) 0.0200(9) -0.0018(7) 0.0078(7) 0.0008(8)
C7 0.0168(9) 0.0248(10) 0.0349(11) -0.0012(8) 0.0084(8) -0.0035(7)
C8 0.0161(9) 0.0206(9) 0.0255(10) -0.0002(7) 0.0003(7) 0.0030(7)
C9 0.0216(9) 0.0249(10) 0.0273(10) -0.0076(8) -0.0006(8) -0.0019(8)
C10 0.0273(10) 0.0153(9) 0.0384(12) 0.0038(8) 0.0079(9) -0.0006(8)
C11 0.0202(9) 0.0187(9) 0.0188(9) 0.0018(7) 0.0021(7) 0.0051(7)
C12 0.0235(10) 0.0179(9) 0.0236(9) -0.0042(7) 0.0029(8) 0.0033(7)
C13 0.0285(10) 0.0152(8) 0.0219(9) -0.0018(7) 0.0032(8) -0.0008(7)
C14 0.0301(10) 0.0225(9) 0.0229(10) 0.0052(8) 0.0057(8) 0.0075(8)
C15 0.0337(11) 0.0178(9) 0.0323(11) 0.0053(8) 0.0088(9) -0.0039(8)
C16 0.0396(12) 0.0249(10) 0.0201(10) -0.0049(8) 0.0092(9) -0.0027(9)
C17 0.0407(13) 0.0384(12) 0.0277(11) 0.0005(9) 0.0192(10) -0.0071(10)
C18 0.0532(15) 0.0329(11) 0.0169(10) 0.0024(8) -0.0020(9) 0.0113(10)
C19 0.0222(9) 0.0258(10) 0.0239(10) -0.0075(8) 0.0056(8) 0.0045(8)
C20 0.0184(9) 0.0330(11) 0.0297(10) -0.0068(9) 0.0066(8) 0.0012(8)
C21 0.0373(12) 0.0305(11) 0.0303(11) 0.0084(9) 0.0147(9) 0.0186(9)
C22 0.0179(8) 0.0192(9) 0.0172(8) 0.0015(7) 0.0056(7) 0.0040(7)

loop_
_atom_type_symbol
_atom_type_description
_atom_type_scat_dispersion_real
_atom_type_scat_dispersion_imag
_atom_type_scat_source
C C 0.0033 0.0016 'International Tables Vol C Tables 4.2.6.8 and 6.1.1.4'
H H 0.0000 0.0000 'International Tables Vol C Tables 4.2.6.8 and 6.1.1.4'
N N 0.0061 0.0033 'International Tables Vol C Tables 4.2.6.8 and 6.1.1.4'
Si Si 0.0817 0.0704 'International Tables Vol C Tables 4.2.6.8 and 6.1.1.4'
U U -9.6767 9.6646 'International Tables Vol C Tables 4.2.6.8 and 6.1.1.4'

loop_
_geom_angle_atom_site_label_1
_geom_angle_atom_site_label_2
_geom_angle_atom_site_label_3
_geom_angle
N4 U1 N2 93.86(5)
N4 U1 N1 106.57(5)
N2 U1 N1 115.21(5)
N4 U1 N3 123.34(5)
N2 U1 N3 112.41(5)
N1 U1 N3 105.62(5)
N4 U1 Si5 101.11(4)
N2 U1 Si5 137.65(4)
N1 U1 Si5 98.14(3)
N3 U1 Si5 28.84(4)
N4 U1 Si3 80.63(4)
N2 U1 Si3 28.57(3)
N1 U1 Si3 143.43(3)
N3 U1 Si3 99.05(4)
Si5 U1 Si3 115.930(12)
N4 U1 Si2 134.73(4)
N2 U1 Si2 106.01(4)
N1 U1 Si2 28.16(4)
N3 U1 Si2 86.23(4)
Si5 U1 Si2 90.995(12)
Si3 U1 Si2 132.139(12)
Si2 N1 Si1 117.97(8)
Si2 N1 U1 113.34(7)
Si1 N1 U1 128.60(7)
Si4 N2 Si3 117.77(8)
Si4 N2 U1 129.00(7)
Si3 N2 U1 112.70(7)
Si5 N3 Si6 117.09(8)
Si5 N3 U1 111.64(7)
Si6 N3 U1 131.23(8)
C22 N4 Si7 112.46(11)
C22 N4 U1 99.71(10)
Si7 N4 U1 147.81(8)
N1 Si1 C3 113.06(8)
N1 Si1 C1 111.63(8)
C3 Si1 C1 108.54(9)
N1 Si1 C2 113.81(8)
C3 Si1 C2 102.77(10)
C1 Si1 C2 106.43(10)
N1 Si2 C5 111.62(8)
N1 Si2 C4 115.21(8)
C5 Si2 C4 109.30(9)
N1 Si2 C6 108.92(8)
C5 Si2 C6 107.69(9)
C4 Si2 C6 103.56(9)
N1 Si2 U1 38.50(5)
C5 Si2 U1 107.40(6)
C4 Si2 U1 141.83(6)
C6 Si2 U1 74.48(6)
N2 Si3 C7 113.44(8)
N2 Si3 C9 113.88(8)
C7 Si3 C9 106.43(9)
N2 Si3 C8 109.82(8)
C7 Si3 C8 106.00(9)
C9 Si3 C8 106.76(9)
N2 Si3 U1 38.74(5)
C7 Si3 U1 115.18(6)
C9 Si3 U1 136.94(7)
C8 Si3 U1 72.61(6)
N2 Si4 C11 111.50(8)
N2 Si4 C12 111.13(8)
C11 Si4 C12 109.76(8)
N2 Si4 C10 114.09(8)
C11 Si4 C10 103.67(9)
C12 Si4 C10 106.32(9)
N3 Si5 C15 115.66(8)
N3 Si5 C14 112.86(8)
C15 Si5 C14 106.41(9)
N3 Si5 C13 107.46(8)
C15 Si5 C13 105.38(9)
C14 Si5 C13 108.67(9)
N3 Si5 U1 39.52(5)
C15 Si5 U1 136.80(7)
C14 Si5 U1 115.96(6)
C13 Si5 U1 69.42(6)
N3 Si6 C18 112.55(9)
N3 Si6 C17 112.65(9)
C18 Si6 C17 106.47(11)
N3 Si6 C16 112.65(8)
C18 Si6 C16 105.21(10)
C17 Si6 C16 106.76(10)
N4 Si7 C21 111.83(8)
N4 Si7 C20 111.93(8)
C21 Si7 C20 107.40(10)
N4 Si7 C19 110.08(8)
C21 Si7 C19 107.88(10)
C20 Si7 C19 107.52(9)

loop_
_geom_bond_atom_site_label_1
_geom_bond_atom_site_label_2
_geom_bond_distance
U1 N4 2.2199(14)
U1 N2 2.2768(14)
U1 N1 2.2911(14)
U1 N3 2.2974(14)
U1 Si5 3.3561(5)
U1 Si3 3.3568(5)
U1 Si2 3.3791(5)
N1 Si2 1.7368(15)
N1 Si1 1.7503(15)
N2 Si4 1.7381(14)
N2 Si3 1.7399(14)
N3 Si5 1.7417(15)
N3 Si6 1.7460(15)
N4 C22 1.481(2)
N4 Si7 1.7481(15)
Si1 C3 1.8678(19)
Si1 C1 1.8736(19)
Si1 C2 1.880(2)
Si2 C5 1.8641(18)
Si2 C4 1.8765(19)
Si2 C6 1.8801(19)
Si3 C7 1.8679(19)
Si3 C9 1.8726(19)
Si3 C8 1.8791(18)
Si4 C11 1.8693(18)
Si4 C12 1.8739(19)
Si4 C10 1.880(2)
Si5 C15 1.870(2)
Si5 C14 1.876(2)
Si5 C13 1.8810(19)
Si6 C18 1.873(2)
Si6 C17 1.874(2)
Si6 C16 1.877(2)
Si7 C21 1.861(2)
Si7 C20 1.865(2)
Si7 C19 1.8694(19)
